data_2103149
loop_
_publ_author_name
'Budzianowski, Armand'
'Katrusiak, Andrzej'

_publ_section_title
;
 Coupling of the lactone-ring conformation with crystal symmetry in
 6-hydroxy-4,4,5,7,8-pentamethyl-3,4-dihydrocoumarin
;
_journal_issue 1
_journal_name_full 'Acta Crystallographica Section B'
_journal_page_first 125
_journal_page_last 133
_journal_paper_doi 10.1107/S0108768101017955
_journal_volume 58
_journal_year 2002
_chemical_formula_sum 'C14 H18 O3'
_chemical_formula_weight 234.28
_chemical_name_systematic
;
6-hydroxy-4,4,5,7,8-pentamethyl-3,4-dihydrocoumarin
;
_space_group_IT_number 11
_symmetry_cell_setting P21/m
_symmetry_space_group_name_Hall '-P 2yb'
_symmetry_space_group_name_H-M 'P 1 21/m 1'
_atom_sites_solution_hydrogens geom
_atom_sites_solution_primary direct
_atom_sites_solution_secondary difmap
_audit_creation_method SHELXL-97
_cell_angle_alpha 90.00
_cell_angle_beta 94.380(10)
_cell_angle_gamma 90.00
_cell_formula_units_Z 2
_cell_length_a 9.7530(10)
_cell_length_b 6.9410(10)
_cell_length_c 9.5730(10)
_cell_measurement_temperature 317(2)
_cell_volume 646.16(13)
_computing_structure_refinement 'SHELXL-97 (Sheldrick, 1997)'
_computing_structure_solution 'SHELXS-97 (Sheldrick, 1990)'
_diffrn_ambient_temperature 317(2)
_diffrn_measured_fraction_theta_full .996
_diffrn_measured_fraction_theta_max .996
_diffrn_radiation_monochromator graphite
_diffrn_radiation_source 'fine-focus sealed tube'
_diffrn_radiation_type CuK\a
_diffrn_radiation_wavelength 1.54178
_diffrn_reflns_av_R_equivalents .0314
_diffrn_reflns_av_sigmaI/netI .0151
_diffrn_reflns_limit_h_max 10
_diffrn_reflns_limit_h_min -10
_diffrn_reflns_limit_k_max 0
_diffrn_reflns_limit_k_min -7
_diffrn_reflns_limit_l_max 10
_diffrn_reflns_limit_l_min 0
_diffrn_reflns_number 1035
_diffrn_reflns_theta_full 57.51
_diffrn_reflns_theta_max 57.51
_diffrn_reflns_theta_min 4.55
_exptl_absorpt_coefficient_mu .675
_exptl_crystal_colour colourlees
_exptl_crystal_density_diffrn 1.204
_exptl_crystal_density_method 'not measured'
_exptl_crystal_F_000 252
_exptl_crystal_size_max .35
_exptl_crystal_size_mid .25
_exptl_crystal_size_min .12
_refine_diff_density_max .187
_refine_diff_density_min -.164
_refine_ls_extinction_coef .047(5)
_refine_ls_extinction_expression Fc^*^=kFc[1+0.001xFc^2^\l^3^/sin(2\q)]^-1/4^
_refine_ls_extinction_method SHELXL
_refine_ls_goodness_of_fit_ref 1.075
_refine_ls_hydrogen_treatment mixed
_refine_ls_matrix_type full
_refine_ls_number_parameters 164
_refine_ls_number_reflns 975
_refine_ls_number_restraints 0
_refine_ls_restrained_S_all 1.075
_refine_ls_R_factor_all .0531
_refine_ls_R_factor_gt .0442
_refine_ls_shift/su_max .407
_refine_ls_shift/su_mean .003
_refine_ls_structure_factor_coef Fsqd
_refine_ls_weighting_details 'calc w=1/[\s^2^(Fo^2^)+(0.0815P)^2^+0.1245P] where P=(Fo^2^+2Fc^2^)/3'
_refine_ls_weighting_scheme calc
_refine_ls_wR_factor_gt .1246
_refine_ls_wR_factor_ref .1342
_reflns_number_gt 804
_reflns_number_total 975
_reflns_threshold_expression >2sigma(I)
_cod_data_source_file bm0046.cif
_cod_data_source_block a319
_cod_original_sg_symbol_H-M monoclinic
_cod_database_code 2103149

loop_
_symmetry_equiv_pos_as_xyz
'x, y, z'
'-x, y+1/2, -z'
'-x, -y, -z'
'x, -y-1/2, z'

loop_
_atom_site_label
_atom_site_fract_x
_atom_site_fract_y
_atom_site_fract_z
_atom_site_U_iso_or_equiv
_atom_site_adp_type
_atom_site_calc_flag
_atom_site_refinement_flags
_atom_site_occupancy
_atom_site_type_symbol
O1 .10325(17) .2500 .4956(2) .0706(7) Uani d S 1 O
O2 -.1145(2) .2500 .5232(3) .1082(11) Uani d S 1 O
O6 .64967(18) .2500 .6761(2) .0645(7) Uani d S 1 O
H6 .711(4) .2500 .609(4) .102(13) Uiso d S 1 H
C2 -.0004(3) .2500 .5741(3) .0713(10) Uani d S 1 C
C3 .0382(4) .3550(8) .7120(5) .0736(13) Uani d P .50 C
H3A -.047(5) .331(6) .762(5) .095(16) Uiso d P .50 H
H3B .069(4) .507(6) .699(5) .063(12) Uiso d P .50 H
C4 .1624(3) .2500 .7907(3) .0684(9) Uani d S 1 C
C41 .1955(8) .3891(15) .9212(6) .120(3) Uani d P .50 C
H41A .2178 .5171 .8874 .08(9) Uiso d P .25 H
H41B .2735 .3421 .9784 .040(17) Uiso d P .25 H
H41C .1178 .3993 .9754 .06(2) Uiso d P .25 H
H41D .1882 .3219 1.0068 .14(5) Uiso d P .25 H
H41E .1326 .4969 .9157 .27(16) Uiso d P .25 H
H41F .2883 .4397 .9187 .38(18) Uiso d P .25 H
C42 .1270(6) .0495(13) .8282(10) .116(3) Uani d P .50 C
H42A .0552 .0551 .8925 .034(15) Uiso d P .25 H
H42B .2075 -.0084 .8767 .07(8) Uiso d P .25 H
H42C .0986 -.0199 .7478 .4(2) Uiso d P .25 H
H42D .1856 -.0372 .7855 2(2) Uiso d P .25 H
H42E .0333 .0263 .8013 .10(4) Uiso d P .25 H
H42F .1423 .0377 .9302 .09(4) Uiso d P .25 H
C5 .4203(2) .2500 .7319(3) .0478(7) Uani d S 1 C
C51 .4816(4) .2500 .8819(4) .0834(12) Uani d S 1 C
H51A .578(7) .2500 .870(6) .19(3) Uiso d S 1 H
H51C .448(3) .153(5) .933(3) .147(14) Uiso d . 1 H
C6 .5132(2) .2500 .6289(3) .0444(7) Uani d S 1 C
C7 .4731(2) .2500 .4857(3) .0438(7) Uani d S 1 C
C71 .5796(3) .2500 .3804(4) .0579(8) Uani d S 1 C
H71A .541(4) .2500 .288(5) .111(14) Uiso d S 1 H
H71B .642(3) .146(4) .394(2) .098(8) Uiso d . 1 H
C8 .3329(2) .2500 .4446(2) .0434(7) Uani d S 1 C
C81 .2807(3) .2500 .2932(3) .0595(9) Uani d S 1 C
H81A .176(7) .2500 .293(6) .057(16) Uiso d SP .50 H
H81C .314(4) .128(6) .240(4) .050(9) Uiso d P .50 H
H81D .351(10) .2500 .222(9) .12(3) Uiso d SP .50 H
H81E .217(4) .142(7) .266(4) .061(11) Uiso d P .50 H
C9 .2418(2) .2500 .5487(3) .0438(7) Uani d S 1 C
C10 .2790(2) .2500 .6918(2) .0462(7) Uani d S 1 C

loop_
_atom_site_aniso_label
_atom_site_aniso_U_11
_atom_site_aniso_U_22
_atom_site_aniso_U_33
_atom_site_aniso_U_12
_atom_site_aniso_U_13
_atom_site_aniso_U_23
O1 .0314(10) .1178(19) .0626(12) .000 .0039(8) .000
O2 .0335(13) .167(3) .124(2) .000 .0099(12) .000
O6 .0357(11) .0765(14) .0795(14) .000 -.0070(9) .000
C2 .0321(16) .101(2) .082(2) .000 .0116(14) .000
C3 .048(2) .103(4) .072(3) .018(2) .0239(19) .002(3)
C4 .0557(18) .097(2) .0552(17) .000 .0202(13) .000
C41 .095(4) .211(9) .055(3) .061(5) .016(3) -.029(4)
C42 .075(4) .149(6) .130(6) .013(4) .047(4) .082(6)
C5 .0477(15) .0452(15) .0498(14) .000 -.0006(11) .000
C51 .073(2) .121(3) .0538(18) .000 -.0077(16) .000
C6 .0311(13) .0400(14) .0614(15) .000 -.0018(10) .000
C7 .0371(13) .0369(14) .0581(15) .000 .0084(11) .000
C71 .0447(16) .061(2) .071(2) .000 .0211(14) .000
C8 .0397(14) .0419(14) .0491(14) .000 .0070(10) .000
C81 .0531(18) .075(2) .0497(16) .000 .0007(13) .000
C9 .0293(12) .0509(15) .0512(14) .000 .0030(10) .000
C10 .0415(14) .0486(15) .0492(14) .000 .0084(11) .000

loop_
_atom_type_symbol
_atom_type_description
_atom_type_scat_dispersion_real
_atom_type_scat_dispersion_imag
_atom_type_scat_source
C C .0181 .0091 'International Tables Vol C Tables 4.2.6.8 and 6.1.1.4'
H H .0000 .0000 'International Tables Vol C Tables 4.2.6.8 and 6.1.1.4'
O O .0492 .0322 'International Tables Vol C Tables 4.2.6.8 and 6.1.1.4'

loop_
_geom_angle_atom_site_label_1
_geom_angle_atom_site_label_2
_geom_angle_atom_site_label_3
_geom_angle_site_symmetry_1
_geom_angle_site_symmetry_3
_geom_angle
C2 O1 C9 . . 123.9(2)
C6 O6 H6 . . 116(3)
O2 C2 O1 . . 120.7(3)
O2 C2 C3 . . 121.2(2)
O1 C2 C3 . . 110.3(2)
O2 C2 C3 . 4_565 121.2(2)
O1 C2 C3 . 4_565 110.3(2)
C3 C2 C3 . 4_565 56.9(4)
C3 C3 C42 4_565 4_565 116.0(5)
C3 C3 C2 4_565 . 61.5(2)
C42 C3 C2 4_565 . 159.1(3)
C3 C3 C4 4_565 . 62.1(2)
C42 C3 C4 4_565 . 57.9(4)
C2 C3 C4 . . 109.0(3)
C3 C3 H3A 4_565 . 80(3)
C42 C3 H3A 4_565 . 100(3)
C2 C3 H3A . . 100(3)
C4 C3 H3A . . 110(3)
C3 C3 H3B 4_565 . 162.4(19)
C42 C3 H3B 4_565 . 61(2)
C2 C3 H3B . . 114(2)
C4 C3 H3B . . 107(2)
H3A C3 H3B . . 117(3)
C42 C4 C42 4_565 . 139.3(6)
C42 C4 C10 4_565 . 110.2(3)
C42 C4 C10 . . 110.2(3)
C42 C4 C3 4_565 4_565 111.7(4)
C42 C4 C3 . 4_565 59.5(4)
C10 C4 C3 . 4_565 106.7(2)
C42 C4 C3 4_565 . 59.5(4)
C42 C4 C3 . . 111.7(4)
C10 C4 C3 . . 106.7(2)
C3 C4 C3 4_565 . 55.8(4)
C42 C4 C41 4_565 . 43.8(5)
C42 C4 C41 . . 114.6(6)
C10 C4 C41 . . 111.6(3)
C3 C4 C41 4_565 . 140.0(4)
C3 C4 C41 . . 101.5(3)
C42 C4 C41 4_565 4_565 114.6(6)
C42 C4 C41 . 4_565 43.8(5)
C10 C4 C41 . 4_565 111.6(3)
C3 C4 C41 4_565 4_565 101.5(3)
C3 C4 C41 . 4_565 140.0(4)
C41 C4 C41 . 4_565 74.6(7)
C42 C41 C4 4_565 . 63.1(5)
C42 C41 C41 4_565 4_565 111.7(7)
C4 C41 C41 . 4_565 52.7(3)
C42 C41 H41A 4_565 . 62.5(6)
C4 C41 H41A . . 109.1(4)
C41 C41 H41A 4_565 . 155.5(3)
C42 C41 H41B 4_565 . 162.4(8)
C4 C41 H41B . . 110.2(6)
C41 C41 H41B 4_565 . 70.1(6)
H41A C41 H41B . . 108.2(9)
C42 C41 H41C 4_565 . 87.4(6)
C4 C41 H41C . . 110.5(8)
C41 C41 H41C 4_565 . 94.2(6)
H41A C41 H41C . . 108.7(8)
H41B C41 H41C . . 110.1(6)
C42 C41 H41D 4_565 . 140.4(10)
C4 C41 H41D . . 110.7(9)
C41 C41 H41D 4_565 . 60.6(5)
H41A C41 H41D . . 140.1(8)
H41B C41 H41D . . 56.6(4)
H41C C41 H41D . . 56.8(4)
C42 C41 H41E 4_565 . 49.0(4)
C4 C41 H41E . . 109.7(5)
C41 C41 H41E 4_565 . 140.7(6)
H41A C41 H41E . . 55.6(5)
H41B C41 H41E . . 140.1(9)
H41C C41 H41E . . 56.2(3)
H41D C41 H41E . . 109.8(5)
C42 C41 H41F 4_565 . 109.4(9)
C4 C41 H41F . . 109.4(4)
C41 C41 H41F 4_565 . 111.1(5)
H41A C41 H41F . . 55.4(6)
H41B C41 H41F . . 55.9(4)
H41C C41 H41F . . 140.1(9)
H41D C41 H41F . . 109.3(7)
H41E C41 H41F . . 107.9(10)
C41 C42 C4 4_565 . 73.1(8)
C41 C42 C3 4_565 4_565 132.3(10)
C4 C42 C3 . 4_565 62.7(3)
C41 C42 H42A 4_565 . 84.2(9)
C4 C42 H42A . . 108.0(7)
C3 C42 H42A 4_565 . 92.8(5)
C41 C42 H42B 4_565 . 51.9(7)
C4 C42 H42B . . 108.1(7)
C3 C42 H42B 4_565 . 159.1(6)
H42A C42 H42B . . 108.1(7)
C41 C42 H42C 4_565 . 161.3(9)
C4 C42 H42C . . 110.2(5)
C3 C42 H42C 4_565 . 60.0(5)
H42A C42 H42C . . 111.2(8)
H42B C42 H42C . . 111.2(9)
C41 C42 H42D 4_565 . 103.6(8)
C4 C42 H42D . . 109.5(4)
C3 C42 H42D 4_565 . 107.1(8)
H42A C42 H42D . . 142.4(8)
H42B C42 H42D . . 56.5(3)
H42C C42 H42D . . 57.7(6)
C41 C42 H42E 4_565 . 139.9(10)
C4 C42 H42E . . 109.4(5)
C3 C42 H42E 4_565 . 52.0(4)
H42A C42 H42E . . 56.5(3)
H42B C42 H42E . . 142.4(8)
H42C C42 H42E . . 57.7(6)
H42D C42 H42E . . 112.3(12)
C41 C42 H42F 4_565 . 39.3(5)
C4 C42 H42F . . 107.4(9)
C3 C42 H42F 4_565 . 143.6(7)
H42A C42 H42F . . 55.4(4)
H42B C42 H42F . . 55.3(5)
H42C C42 H42F . . 142.5(8)
H42D C42 H42F . . 109.1(6)
H42E C42 H42F . . 109.1(5)
C6 C5 C10 . . 119.1(2)
C6 C5 C51 . . 116.2(3)
C10 C5 C51 . . 124.6(3)
C5 C51 H51A . . 102(4)
C5 C51 H51C . . 112(2)
H51A C51 H51C . . 118(3)
O6 C6 C5 . . 115.8(2)
O6 C6 C7 . . 121.0(2)
C5 C6 C7 . . 123.2(2)
C8 C7 C6 . . 118.2(2)
C8 C7 C71 . . 121.6(2)
C6 C7 C71 . . 120.2(2)
C7 C71 H71A . . 113(3)
C7 C71 H71B . . 111.8(15)
H71A C71 H71B . . 110(2)
C9 C8 C7 . . 117.8(2)
C9 C8 C81 . . 120.4(2)
C7 C8 C81 . . 121.8(2)
C8 C81 H81A . . 106(3)
C8 C81 H81C . . 112(2)
H81A C81 H81C . . 110(3)
C8 C81 H81D . . 117(5)
H81A C81 H81D . . 137(6)
H81C C81 H81D . . 55(2)
C8 C81 H81E . . 114(2)
H81A C81 H81E . . 53(2)
H81C C81 H81E . . 59(3)
H81D C81 H81E . . 106(4)
C8 C9 C10 . . 125.2(2)
C8 C9 O1 . . 113.1(2)
C10 C9 O1 . . 121.8(2)
C9 C10 C5 . . 116.5(2)
C9 C10 C4 . . 117.3(2)
C5 C10 C4 . . 126.2(2)

loop_
_geom_bond_atom_site_label_1
_geom_bond_atom_site_label_2
_geom_bond_site_symmetry_2
_geom_bond_distance
O1 C2 . 1.305(3)
O1 C9 . 1.407(3)
O2 C2 . 1.180(4)
O6 C6 . 1.373(3)
O6 H6 . .92(4)
C2 C3 . 1.530(6)
C2 C3 4_565 1.530(6)
C3 C3 4_565 1.458(12)
C3 C42 4_565 1.510(9)
C3 C4 . 1.558(5)
C3 H3A . 1.01(5)
C3 H3B . 1.11(4)
C4 C42 4_565 1.485(8)
C4 C42 . 1.485(8)
C4 C10 . 1.534(3)
C4 C3 4_565 1.558(5)
C4 C41 . 1.593(8)
C4 C41 4_565 1.593(8)
C41 C42 4_565 1.153(11)
C41 C41 4_565 1.93(2)
C41 H41A . .976(11)
C41 H41B . .959(7)
C41 H41C . .954(6)
C41 H41D . .950(8)
C41 H41E . .966(8)
C41 H41F . .972(9)
C42 C41 4_565 1.153(11)
C42 C3 4_565 1.510(9)
C42 H42A . .968(6)
C42 H42B . .968(7)
C42 H42C . .932(12)
C42 H42D . .944(8)
C42 H42E . .944(8)
C42 H42F . .980(9)
C5 C6 . 1.389(4)
C5 C10 . 1.403(3)
C5 C51 . 1.513(4)
C51 H51A . .96(7)
C51 H51C . .91(3)
C6 C7 . 1.396(4)
C7 C8 . 1.393(3)
C7 C71 . 1.503(3)
C71 H71A . .93(4)
C71 H71B . .95(3)
C8 C9 . 1.384(3)
C8 C81 . 1.499(4)
C81 H81A . 1.02(6)
C81 H81C . 1.05(4)
C81 H81D . 1.00(9)
C81 H81E . .99(4)
C9 C10 . 1.391(3)

loop_
_geom_torsion_atom_site_label_1
_geom_torsion_atom_site_label_2
_geom_torsion_atom_site_label_3
_geom_torsion_atom_site_label_4
_geom_torsion_site_symmetry_1
_geom_torsion_site_symmetry_4
_geom_torsion
C9 O1 C2 O2 . . 180.0
C9 O1 C2 C3 . . 30.5(2)
C9 O1 C2 C3 . 4_565 -30.5(2)
O2 C2 C3 C3 . 4_565 109.2(3)
O1 C2 C3 C3 . 4_565 -101.54(17)
O2 C2 C3 C42 . 4_565 -162.0(15)
O1 C2 C3 C42 . 4_565 -12.7(17)
C3 C2 C3 C42 4_565 4_565 88.9(16)
O2 C2 C3 C4 . . 150.6(2)
O1 C2 C3 C4 . . -60.1(3)
C3 C2 C3 C4 4_565 . 41.5(3)
C3 C3 C4 C42 4_565 4_565 -156.8(4)
C2 C3 C4 C42 . 4_565 162.0(5)
C3 C3 C4 C42 4_565 . -21.4(4)
C42 C3 C4 C42 4_565 . 135.4(8)
C2 C3 C4 C42 . . -62.6(5)
C3 C3 C4 C10 4_565 . 99.14(16)
C42 C3 C4 C10 4_565 . -104.0(4)
C2 C3 C4 C10 . . 57.9(3)
C42 C3 C4 C3 4_565 4_565 156.8(4)
C2 C3 C4 C3 . 4_565 -41.2(3)
C3 C3 C4 C41 4_565 . -143.9(4)
C42 C3 C4 C41 4_565 . 13.0(6)
C2 C3 C4 C41 . . 174.9(4)
C3 C3 C4 C41 4_565 4_565 -64.1(6)
C42 C3 C4 C41 4_565 4_565 92.7(7)
C2 C3 C4 C41 . 4_565 -105.3(6)
C42 C4 C41 C42 . 4_565 -136.6(7)
C10 C4 C41 C42 . 4_565 97.1(5)
C3 C4 C41 C42 4_565 4_565 -65.6(9)
C3 C4 C41 C42 . 4_565 -16.2(6)
C41 C4 C41 C42 4_565 4_565 -155.2(4)
C42 C4 C41 C41 4_565 4_565 155.2(4)
C42 C4 C41 C41 . 4_565 18.6(3)
C10 C4 C41 C41 . 4_565 -107.6(3)
C3 C4 C41 C41 4_565 4_565 89.7(6)
C3 C4 C41 C41 . 4_565 139.1(3)
C42 C4 C42 C41 4_565 4_565 -73.2(11)
C10 C4 C42 C41 . 4_565 100.6(7)
C3 C4 C42 C41 4_565 4_565 -161.5(7)
C3 C4 C42 C41 . 4_565 -141.0(5)
C41 C4 C42 C41 . 4_565 -26.4(5)
C42 C4 C42 C3 4_565 4_565 88.3(12)
C10 C4 C42 C3 . 4_565 -97.9(3)
C3 C4 C42 C3 . 4_565 20.5(4)
C41 C4 C42 C3 . 4_565 135.1(4)
C41 C4 C42 C3 4_565 4_565 161.5(7)
C10 C5 C6 O6 . . 180.0
C51 C5 C6 O6 . . .0
C10 C5 C6 C7 . . .0
C51 C5 C6 C7 . . 180.0
O6 C6 C7 C8 . . 180.0
C5 C6 C7 C8 . . .0
O6 C6 C7 C71 . . .0
C5 C6 C7 C71 . . 180.0
C6 C7 C8 C9 . . .0
C71 C7 C8 C9 . . 180.0
C6 C7 C8 C81 . . 180.0
C71 C7 C8 C81 . . .0
C7 C8 C9 C10 . . .0
C81 C8 C9 C10 . . 180.0
C7 C8 C9 O1 . . 180.0
C81 C8 C9 O1 . . .0
C2 O1 C9 C8 . . 180.0
C2 O1 C9 C10 . . .0
C8 C9 C10 C5 . . .0
O1 C9 C10 C5 . . 180.0
C8 C9 C10 C4 . . 180.0
O1 C9 C10 C4 . . .0
C6 C5 C10 C9 . . .0
C51 C5 C10 C9 . . 180.0
C6 C5 C10 C4 . . 180.0
C51 C5 C10 C4 . . .0
C42 C4 C10 C9 4_565 . -92.2(5)
C42 C4 C10 C9 . . 92.2(5)
C3 C4 C10 C9 4_565 . 29.2(2)
C3 C4 C10 C9 . . -29.2(2)
C41 C4 C10 C9 . . -139.3(3)
C41 C4 C10 C9 4_565 . 139.3(3)
C42 C4 C10 C5 4_565 . 87.8(5)
C42 C4 C10 C5 . . -87.8(5)
C3 C4 C10 C5 4_565 . -150.8(2)
C3 C4 C10 C5 . . 150.8(2)
C41 C4 C10 C5 . . 40.7(3)
C41 C4 C10 C5 4_565 . -40.7(3)
